data_7104613
loop_
_publ_author_name
'Burrows, Andrew D'
'Frost, Christopher G'
'Mahon, Mary F'
'Richardson, Christopher'

_publ_section_title
;
 Sulfur-tagged metal-organic frameworks and their post-synthetic
 oxidation.
;
_journal_issue 28
_journal_name_full 'Chemical communications (Cambridge, England)'
_journal_page_first 4218
_journal_page_last 4220
_journal_paper_doi 10.1039/b906170c
_journal_volume 34
_journal_year 2009
_chemical_formula_sum 'C69 H83 N5 O18 S6 Zn4'
_chemical_formula_weight 1724.24
_chemical_name_systematic
;
?
;
_space_group_IT_number 166
_symmetry_cell_setting hexagonal
_symmetry_space_group_name_Hall '-R 3 2"'
_symmetry_space_group_name_H-M 'R -3 m :H'
_atom_sites_solution_hydrogens geom
_atom_sites_solution_primary direct
_atom_sites_solution_secondary difmap
_audit_creation_method SHELXL-97
_cell_angle_alpha 90.00
_cell_angle_beta 90.00
_cell_angle_gamma 120.00
_cell_formula_units_Z 6
_cell_length_a 23.8212(3)
_cell_length_b 23.8212(3)
_cell_length_c 30.2938(11)
_cell_measurement_reflns_used 8173
_cell_measurement_temperature 273(2)
_cell_measurement_theta_max 21.09
_cell_measurement_theta_min 2.39
_cell_volume 14887.1(6)
_computing_cell_refinement 'Bruker SMART'
_computing_data_collection 'Bruker SMART'
_computing_data_reduction 'Bruker SAINT'
_computing_molecular_graphics 'ORTEX (P.McArdle, 1995)'
_computing_publication_material 'SHELXL-97/2 (Sheldrick,1997)'
_computing_structure_refinement 'SHELXL-97/2 (Sheldrick, 1997)'
_computing_structure_solution 'SHELXS-97 (Sheldrick, 1990)'
_diffrn_ambient_temperature 170(2)
_diffrn_measured_fraction_theta_full 0.995
_diffrn_measured_fraction_theta_max 0.995
_diffrn_measurement_device_type 'CCD area detector'
_diffrn_measurement_method 'phi and omega scans'
_diffrn_radiation_monochromator 'horizonally mounted graphite crystal'
_diffrn_radiation_source 'fine-focus sealed tube'
_diffrn_radiation_type MoK\a
_diffrn_radiation_wavelength 0.71073
_diffrn_reflns_av_R_equivalents 0.0999
_diffrn_reflns_av_sigmaI/netI 0.0620
_diffrn_reflns_limit_h_max 29
_diffrn_reflns_limit_h_min -29
_diffrn_reflns_limit_k_max 29
_diffrn_reflns_limit_k_min -29
_diffrn_reflns_limit_l_max 37
_diffrn_reflns_limit_l_min -37
_diffrn_reflns_number 84171
_diffrn_reflns_theta_full 26.45
_diffrn_reflns_theta_max 26.45
_diffrn_reflns_theta_min 3.58
_exptl_absorpt_coefficient_mu 1.135
_exptl_absorpt_correction_T_max 0.81
_exptl_absorpt_correction_T_min 0.69
_exptl_absorpt_correction_type multi-scan
_exptl_absorpt_process_details
;
multi-scan from symmetry-related measurements
Sortav (Blessing 1995)
;
_exptl_crystal_colour colorless
_exptl_crystal_density_diffrn 1.154
_exptl_crystal_density_method 'not measured'
_exptl_crystal_description block
_exptl_crystal_F_000 5352
_exptl_crystal_size_max 0.38
_exptl_crystal_size_mid 0.25
_exptl_crystal_size_min 0.20
_refine_diff_density_max 0.484
_refine_diff_density_min -0.288
_refine_diff_density_rms 0.054
_refine_ls_extinction_method none
_refine_ls_goodness_of_fit_ref 0.954
_refine_ls_hydrogen_treatment constr
_refine_ls_matrix_type full
_refine_ls_number_parameters 112
_refine_ls_number_reflns 3663
_refine_ls_number_restraints 28
_refine_ls_restrained_S_all 0.958
_refine_ls_R_factor_all 0.1577
_refine_ls_R_factor_gt 0.0666
_refine_ls_shift/su_max 0.000
_refine_ls_shift/su_mean 0.000
_refine_ls_structure_factor_coef Fsqd
_refine_ls_weighting_details 'calc w=1/[\s^2^(Fo^2^)+(0.1066P)^2^+0.0000P] where P=(Fo^2^+2Fc^2^)/3'
_refine_ls_weighting_scheme calc
_refine_ls_wR_factor_gt 0.1686
_refine_ls_wR_factor_ref 0.1994
_reflns_number_gt 1722
_reflns_number_total 3663
_reflns_threshold_expression >2sigma(I)
_cod_data_source_file b906170c.txt
_cod_data_source_block Compound-2-bath6
_cod_depositor_comments
;
The following automatic conversions were performed:
'_symmetry_cell_setting' value 'Hexagonal' changed to 'hexagonal'
according to '/home/saulius/struct/CIF-dictionaries/cif_core.dic'
dictionary named 'cif_core.dic' version 2.4.1 from 2010-06-29.

Automatic conversion script
Id: cif_fix_enum 1527 2010-12-29 10:47:43Z saulius 
;
_cod_original_sg_symbol_H-M R-3m
_cod_database_code 7104613

loop_
_symmetry_equiv_pos_as_xyz
'x, y, z'
'-y, x-y, z'
'-x+y, -x, z'
'x-y, -y, -z'
'-x, -x+y, -z'
'y, x, -z'
'x+2/3, y+1/3, z+1/3'
'-y+2/3, x-y+1/3, z+1/3'
'-x+y+2/3, -x+1/3, z+1/3'
'x-y+2/3, -y+1/3, -z+1/3'
'-x+2/3, -x+y+1/3, -z+1/3'
'y+2/3, x+1/3, -z+1/3'
'x+1/3, y+2/3, z+2/3'
'-y+1/3, x-y+2/3, z+2/3'
'-x+y+1/3, -x+2/3, z+2/3'
'x-y+1/3, -y+2/3, -z+2/3'
'-x+1/3, -x+y+2/3, -z+2/3'
'y+1/3, x+2/3, -z+2/3'
'-x, -y, -z'
'y, -x+y, -z'
'x-y, x, -z'
'-x+y, y, z'
'x, x-y, z'
'-y, -x, z'
'-x+2/3, -y+1/3, -z+1/3'
'y+2/3, -x+y+1/3, -z+1/3'
'x-y+2/3, x+1/3, -z+1/3'
'-x+y+2/3, y+1/3, z+1/3'
'x+2/3, x-y+1/3, z+1/3'
'-y+2/3, -x+1/3, z+1/3'
'-x+1/3, -y+2/3, -z+2/3'
'y+1/3, -x+y+2/3, -z+2/3'
'x-y+1/3, x+2/3, -z+2/3'
'-x+y+1/3, y+2/3, z+2/3'
'x+1/3, x-y+2/3, z+2/3'
'-y+1/3, -x+2/3, z+2/3'

loop_
_atom_site_label
_atom_site_type_symbol
_atom_site_fract_x
_atom_site_fract_y
_atom_site_fract_z
_atom_site_U_iso_or_equiv
_atom_site_adp_type
_atom_site_occupancy
_atom_site_symmetry_multiplicity
_atom_site_calc_flag
_atom_site_refinement_flags
_atom_site_disorder_assembly
_atom_site_disorder_group
Zn1 Zn 0.0000 0.0000 0.07759(4) 0.0841(4) Uani 1 6 d S . .
Zn2 Zn 0.044436(16) 0.08887(3) 0.16150(2) 0.0936(4) Uani 1 2 d S . .
O1 O 0.0000 0.0000 0.14164(17) 0.0650(14) Uani 1 6 d S . .
O2 O 0.07439(14) 0.1488(3) 0.1132(2) 0.210(3) Uani 1 2 d S . .
O3 O 0.04312(15) 0.0862(3) 0.05425(19) 0.144(2) Uani 1 2 d S . .
O4 O 0.3220(2) 0.55041(19) -0.13306(15) 0.1629(16) Uani 1 1 d . . .
C1 C 0.0694(3) 0.1388(5) 0.0717(3) 0.131(3) Uani 1 2 d S . .
C2 C 0.0980(2) 0.1959(4) 0.0454(3) 0.174(4) Uani 1 2 d SD . .
C3 C 0.1288(3) 0.2575(6) 0.0640(3) 0.315(10) Uani 1 2 d SD . .
H3 H 0.1311 0.2622 0.0945 0.377 Uiso 1 2 calc SR . .
C4 C 0.1564(2) 0.3127(4) 0.0369(4) 0.320(10) Uani 1 2 d SD . .
C5 C 0.1525(2) 0.3050(5) -0.0101(3) 0.226(6) Uani 1 2 d SD . .
C6 C 0.1214(2) 0.2429(4) -0.0290(2) 0.156(3) Uani 1 2 d SD . .
C7 C 0.09452(19) 0.1890(4) -0.0005(3) 0.157(3) Uani 1 2 d SD . .
H7 H 0.0738 0.1476 -0.0125 0.189 Uiso 1 2 calc SR . .
C8 C 0.1815(3) 0.3629(5) -0.0388(4) 0.229(7) Uani 1 2 d SD . .
C9 C 0.2466(4) 0.3921(4) -0.0517(3) 0.244(5) Uani 1 1 d D . .
C10 C 0.2729(4) 0.4471(4) -0.0782(3) 0.225(4) Uani 1 1 d D . .
H10 H 0.3162 0.4668 -0.0865 0.270 Uiso 1 1 calc R . .
C11 C 0.2361(2) 0.4723(4) -0.0921(3) 0.177(5) Uani 1 2 d SD . .
C12 C 0.2664(3) 0.5328(5) -0.1215(3) 0.146(3) Uani 1 2 d S . .

loop_
_atom_site_aniso_label
_atom_site_aniso_U_11
_atom_site_aniso_U_22
_atom_site_aniso_U_33
_atom_site_aniso_U_23
_atom_site_aniso_U_13
_atom_site_aniso_U_12
Zn1 0.0918(6) 0.0918(6) 0.0687(7) 0.000 0.000 0.0459(3)
Zn2 0.1031(5) 0.0859(5) 0.0862(5) -0.0061(3) -0.00307(17) 0.0429(3)
O1 0.064(2) 0.064(2) 0.067(3) 0.000 0.000 0.0320(10)
O2 0.320(8) 0.110(4) 0.130(5) 0.038(4) 0.0191(19) 0.055(2)
O3 0.184(4) 0.112(4) 0.113(4) 0.043(3) 0.0214(16) 0.056(2)
O4 0.164(4) 0.134(3) 0.177(4) 0.055(3) -0.001(3) 0.064(3)
C1 0.165(6) 0.125(7) 0.090(6) 0.061(6) 0.030(3) 0.062(3)
C2 0.209(8) 0.124(8) 0.159(10) 0.031(7) 0.015(4) 0.062(4)
C3 0.55(3) 0.157(10) 0.109(8) 0.053(8) 0.026(4) 0.079(5)
C4 0.52(2) 0.121(8) 0.185(12) 0.076(9) 0.038(4) 0.061(4)
C5 0.311(12) 0.149(10) 0.165(11) 0.091(9) 0.045(5) 0.074(5)
C6 0.201(7) 0.116(6) 0.121(6) 0.041(6) 0.021(3) 0.058(3)
C7 0.198(7) 0.123(7) 0.126(7) 0.026(6) 0.013(3) 0.062(3)
C8 0.339(17) 0.107(8) 0.163(9) 0.077(7) 0.038(3) 0.054(4)
C9 0.230(9) 0.166(7) 0.258(10) 0.127(7) -0.020(7) 0.042(6)
C10 0.230(9) 0.148(6) 0.219(8) 0.099(6) -0.008(6) 0.036(6)
C11 0.247(11) 0.098(6) 0.137(8) 0.059(6) 0.029(3) 0.049(3)
C12 0.140(5) 0.183(10) 0.131(7) 0.047(6) 0.024(3) 0.092(5)

loop_
_atom_type_symbol
_atom_type_description
_atom_type_scat_dispersion_real
_atom_type_scat_dispersion_imag
_atom_type_scat_source
C C 0.0033 0.0016 'International Tables Vol C Tables 4.2.6.8 and 6.1.1.4'
H H 0.0000 0.0000 'International Tables Vol C Tables 4.2.6.8 and 6.1.1.4'
N N 0.0061 0.0033 'International Tables Vol C Tables 4.2.6.8 and 6.1.1.4'
O O 0.0106 0.0060 'International Tables Vol C Tables 4.2.6.8 and 6.1.1.4'
S S 0.1246 0.1234 'International Tables Vol C Tables 4.2.6.8 and 6.1.1.4'
Zn Zn 0.2839 1.4301 'International Tables Vol C Tables 4.2.6.8 and 6.1.1.4'

loop_
_geom_angle_atom_site_label_1
_geom_angle_atom_site_label_2
_geom_angle_atom_site_label_3
_geom_angle
_geom_angle_site_symmetry_1
_geom_angle_site_symmetry_3
_geom_angle_publ_flag
O3 Zn1 O3 107.2(2) 2 . ?
O3 Zn1 O3 107.2(2) 2 3 ?
O3 Zn1 O3 107.2(2) . 3 ?
O3 Zn1 O1 111.67(19) 2 . ?
O3 Zn1 O1 111.67(19) . . ?
O3 Zn1 O1 111.67(19) 3 . ?
O3 Zn1 Zn2 124.84(15) 2 . ?
O3 Zn1 Zn2 75.87(19) . . ?
O3 Zn1 Zn2 124.84(15) 3 . ?
O1 Zn1 Zn2 35.802(17) . . ?
O3 Zn1 Zn2 124.84(15) 2 3 ?
O3 Zn1 Zn2 124.84(15) . 3 ?
O3 Zn1 Zn2 75.87(19) 3 3 ?
O1 Zn1 Zn2 35.802(17) . 3 ?
Zn2 Zn1 Zn2 60.88(3) . 3 ?
O3 Zn1 Zn2 75.87(19) 2 2 ?
O3 Zn1 Zn2 124.84(15) . 2 ?
O3 Zn1 Zn2 124.84(15) 3 2 ?
O1 Zn1 Zn2 35.802(17) . 2 ?
Zn2 Zn1 Zn2 60.88(3) . 2 ?
Zn2 Zn1 Zn2 60.88(3) 3 2 ?
O2 Zn2 O1 112.0(2) . . ?
O2 Zn2 O4 110.54(18) . 8 ?
O1 Zn2 O4 110.46(15) . 8 ?
O2 Zn2 O4 110.54(18) . 29_455 ?
O1 Zn2 O4 110.46(15) . 29_455 ?
O4 Zn2 O4 102.5(3) 8 29_455 ?
O2 Zn2 Zn1 76.0(2) . . ?
O1 Zn2 Zn1 36.03(15) . . ?
O4 Zn2 Zn1 126.04(13) 8 . ?
O4 Zn2 Zn1 126.04(13) 29_455 . ?
Zn2 O1 Zn2 110.75(14) . 2 ?
Zn2 O1 Zn2 110.75(14) . 3 ?
Zn2 O1 Zn2 110.75(14) 2 3 ?
Zn2 O1 Zn1 108.16(15) . . ?
Zn2 O1 Zn1 108.16(15) 2 . ?
Zn2 O1 Zn1 108.16(15) 3 . ?
C1 O2 Zn2 130.6(6) . . ?
C1 O3 Zn1 132.4(5) . . ?
C12 O4 Zn2 128.2(6) . 15_554 ?
O3 C1 O2 125.2(7) . . ?
O3 C1 C2 120.0(9) . . ?
O2 C1 C2 114.8(10) . . ?
C3 C2 C7 119.7(7) . . ?
C3 C2 C1 122.1(9) . . ?
C7 C2 C1 118.2(9) . . ?
C2 C3 C4 120.4(7) . . ?
C2 C3 H3 119.8 . . ?
C4 C3 H3 119.8 . . ?
C3 C4 C5 119.4(8) . . ?
C6 C5 C4 120.5(7) . . ?
C6 C5 C8 119.7(10) . . ?
C4 C5 C8 119.8(10) . . ?
C5 C6 C7 118.0(6) . . ?
C2 C7 C6 122.1(7) . . ?
C2 C7 H7 118.9 . . ?
C6 C7 H7 118.9 . . ?
C9 C8 C9 118.6(9) . 22 ?
C9 C8 C5 120.6(5) . . ?
C9 C8 C5 120.6(5) 22 . ?
C10 C9 C8 119.4(9) . . ?
C11 C10 C9 120.8(9) . . ?
C11 C10 H10 119.6 . . ?
C9 C10 H10 119.6 . . ?
C10 C11 C10 120.8(9) . 22 ?
C10 C11 C12 119.6(5) . . ?
C10 C11 C12 119.6(5) 22 . ?
O4 C12 O4 131.4(10) 22 . ?
O4 C12 C11 114.0(5) 22 . ?
O4 C12 C11 114.0(5) . . ?

loop_
_geom_bond_atom_site_label_1
_geom_bond_atom_site_label_2
_geom_bond_distance
_geom_bond_site_symmetry_2
_geom_bond_publ_flag
Zn1 O3 1.914(6) 2 ?
Zn1 O3 1.914(6) . ?
Zn1 O3 1.914(6) 3 ?
Zn1 O1 1.940(5) . ?
Zn1 Zn2 3.1341(11) . ?
Zn1 Zn2 3.1341(11) 3 ?
Zn1 Zn2 3.1341(11) 2 ?
Zn2 O2 1.916(6) . ?
Zn2 O1 1.9296(18) . ?
Zn2 O4 1.949(4) 8 ?
Zn2 O4 1.949(4) 29_455 ?
O1 Zn2 1.9296(18) 2 ?
O1 Zn2 1.9296(18) 3 ?
O2 C1 1.273(10) . ?
O3 C1 1.207(9) . ?
O4 C12 1.223(5) . ?
O4 Zn2 1.949(4) 15_554 ?
C1 C2 1.421(10) . ?
C2 C3 1.390(10) . ?
C2 C7 1.398(9) . ?
C3 C4 1.403(12) . ?
C3 H3 0.9300 . ?
C4 C5 1.432(10) . ?
C5 C6 1.406(9) . ?
C5 C8 1.479(12) . ?
C6 C7 1.407(8) . ?
C7 H7 0.9300 . ?
C8 C9 1.401(8) . ?
C8 C9 1.401(8) 22 ?
C9 C10 1.392(8) . ?
C10 C11 1.351(7) . ?
C10 H10 0.9300 . ?
C11 C10 1.351(7) 22 ?
C11 C12 1.535(12) . ?
C12 O4 1.223(5) 22 ?

loop_
_platon_squeeze_void_nr
_platon_squeeze_void_average_x
_platon_squeeze_void_average_y
_platon_squeeze_void_average_z
_platon_squeeze_void_volume
_platon_squeeze_void_count_electrons
_platon_squeeze_void_content
1 -0.009 0.306 -0.008 10424 5383 ' '
